data_2204919
loop_
_publ_author_name
'Shi, Jing-Min'
'Zhang, Xia'
'Lu, Jian-Jun'
'Liu, Lian-Dong'
'Ma, Jian-Ping'

_publ_section_title
;
 The 1:1 adduct of 2,3,5,6-tetramethylpyrazine 1,4-dioxide and
 diaquabis(thiocyanato-\k<i>N</i>)zinc(II) (ATD)
;
_journal_issue 1
_journal_name_full 'Acta Crystallographica Section E'
_journal_page_first m47
_journal_page_last m49
_journal_paper_doi 10.1107/S1600536804031599
_journal_volume 61
_journal_year 2005
_chemical_formula_iupac 'C8 H12 N2 O2, [Zn (N C S)2 (H2 O1)2]'
_chemical_formula_moiety 'C8 H12 N2 O2, C2 H4 N2 O2 S2 Zn'
_chemical_formula_sum 'C10 H16 N4 O4 S2 Zn'
_chemical_formula_weight 385.80
_chemical_name_systematic
;
2,3,5,6-tetramethylpyrazine 1,4-dioxide--diaquadithiocyanatezinc(II) (1/1)
;
_space_group_IT_number 14
_symmetry_cell_setting monoclinic
_symmetry_space_group_name_Hall '-P 2ybc'
_symmetry_space_group_name_H-M 'P 1 21/c 1'
_atom_sites_solution_hydrogens geom
_atom_sites_solution_primary direct
_atom_sites_solution_secondary difmap
_audit_creation_method SHELXL-97
_cell_angle_alpha 90.00
_cell_angle_beta 113.412(3)
_cell_angle_gamma 90.00
_cell_formula_units_Z 4
_cell_length_a 15.563(4)
_cell_length_b 7.2595(17)
_cell_length_c 15.425(4)
_cell_measurement_reflns_used 4535
_cell_measurement_temperature 298(2)
_cell_measurement_theta_max 26.9
_cell_measurement_theta_min 2.4
_cell_volume 1599.2(7)
_computing_cell_refinement SMART
_computing_data_collection 'SMART (Bruker, 1997)'
_computing_data_reduction 'SAINT (Bruker, 1997) '
_computing_molecular_graphics
;
SHELXTL (Sheldrick, 2001) and PLATON (Spek, 2004)
;
_computing_publication_material SHELXTL
_computing_structure_refinement 'SHELXL97 (Sheldrick, 1997)'
_computing_structure_solution 'SHELXS97 (Sheldrick, 1990)'
_diffrn_ambient_temperature 298(2)
_diffrn_measured_fraction_theta_full 0.987
_diffrn_measured_fraction_theta_max 0.987
_diffrn_measurement_device_type 'Bruker SMART CCD area-detector'
_diffrn_measurement_method '\f and \w scans'
_diffrn_radiation_monochromator graphite
_diffrn_radiation_source 'fine-focus sealed tube'
_diffrn_radiation_type MoK\a
_diffrn_radiation_wavelength 0.71073
_diffrn_reflns_av_R_equivalents 0.0336
_diffrn_reflns_av_sigmaI/netI 0.0397
_diffrn_reflns_limit_h_max 19
_diffrn_reflns_limit_h_min -12
_diffrn_reflns_limit_k_max 8
_diffrn_reflns_limit_k_min -9
_diffrn_reflns_limit_l_max 19
_diffrn_reflns_limit_l_min -19
_diffrn_reflns_number 9037
_diffrn_reflns_theta_full 27.04
_diffrn_reflns_theta_max 27.04
_diffrn_reflns_theta_min 2.66
_exptl_absorpt_coefficient_mu 1.815
_exptl_absorpt_correction_T_max 0.697
_exptl_absorpt_correction_T_min 0.527
_exptl_absorpt_correction_type multi-scan
_exptl_absorpt_process_details '(SADABS; Sheldrick, 1996)'
_exptl_crystal_colour colorless
_exptl_crystal_density_diffrn 1.602
_exptl_crystal_density_method 'not measured'
_exptl_crystal_description prism
_exptl_crystal_F_000 792
_exptl_crystal_size_max 0.46
_exptl_crystal_size_mid 0.25
_exptl_crystal_size_min 0.20
_refine_diff_density_max 0.410
_refine_diff_density_min -0.583
_refine_ls_extinction_coef 0.0302(15)
_refine_ls_extinction_expression Fc^*^=kFc[1+0.001xFc^2^\l^3^/sin(2\q)]^-1/4^
_refine_ls_extinction_method SHELXL97
_refine_ls_goodness_of_fit_ref 1.052
_refine_ls_hydrogen_treatment mixed
_refine_ls_matrix_type full
_refine_ls_number_parameters 205
_refine_ls_number_reflns 3454
_refine_ls_number_restraints 0
_refine_ls_restrained_S_all 1.052
_refine_ls_R_factor_all 0.0435
_refine_ls_R_factor_gt 0.0354
_refine_ls_shift/su_max 0.001
_refine_ls_shift/su_mean 0.000
_refine_ls_structure_factor_coef Fsqd
_refine_ls_weighting_details 'calc w=1/[\s^2^(Fo^2^)+(0.0549P)^2^+0.12P] where P=(Fo^2^+2Fc^2^)/3'
_refine_ls_weighting_scheme calc
_refine_ls_wR_factor_gt 0.0921
_refine_ls_wR_factor_ref 0.0963
_reflns_number_gt 2918
_reflns_number_total 3454
_reflns_threshold_expression I>2\s(I)
_cod_data_source_file lh6323.cif
_cod_data_source_block I
_cod_depositor_comments
;
The following automatic conversions were performed:
'_symmetry_cell_setting' value 'Monoclinic' changed to 'monoclinic'
according to '/home/saulius/struct/CIF-dictionaries/cif_core.dic'
dictionary named 'cif_core.dic' version 2.4.1 from 2010-06-29.

Automatic conversion script
Id: cif_fix_enum 1527 2010-12-29 10:47:43Z saulius 

The following automatic conversions were performed:

'_symmetry_cell_setting' value 'Monoclinic' changed to 'monoclinic'
according to /home/saulius/struct/CIF-dictionaries/cif_core.dic
dictionary named 'cif_core.dic' version 2.4.1 from 2010-06-29.

Automatic conversion script
Id: cif_fix_values 1715 2011-07-08 13:25:40Z adriana 
;
_cod_original_sg_symbol_H-M 'P 21/c'
_cod_database_code 2204919
_cod_database_fobs_code 2204919

loop_
_symmetry_equiv_pos_as_xyz
'x, y, z'
'-x, y+1/2, -z+1/2'
'-x, -y, -z'
'x, -y-1/2, z-1/2'

loop_
_atom_site_label
_atom_site_fract_x
_atom_site_fract_y
_atom_site_fract_z
_atom_site_U_iso_or_equiv
_atom_site_adp_type
_atom_site_calc_flag
_atom_site_refinement_flags
_atom_site_occupancy
_atom_site_type_symbol
Zn1 0.249153(18) 0.05173(4) 0.285589(17) 0.03584(13) Uani d . 1 Zn
S1 0.09947(5) -0.04654(9) -0.03972(4) 0.04691(19) Uani d . 1 S
S2 0.57405(5) 0.06672(10) 0.42786(5) 0.0526(2) Uani d . 1 S
O1 0.31772(11) 0.5355(2) 0.39273(12) 0.0368(4) Uani d . 1 O
O2 0.85820(12) 0.9503(2) 0.55234(13) 0.0419(4) Uani d . 1 O
O3 0.19970(11) 0.2562(2) 0.33743(11) 0.0390(4) Uani d . 1 O
H1 0.2374 0.3414 0.3527 0.059 Uiso calc R 1 H
H2 0.174(2) 0.209(4) 0.373(2) 0.073(10) Uiso d . 1 H
O4 0.21918(13) -0.1543(2) 0.35319(12) 0.0428(4) Uani d . 1 O
H3 0.2546(17) -0.234(4) 0.3722(18) 0.045(8) Uiso d . 1 H
H4 0.1946 -0.1135 0.3874 0.064 Uiso calc R 1 H
N1 0.17792(17) 0.0203(3) 0.15218(16) 0.0526(6) Uani d . 1 N
N2 0.38215(16) 0.0880(3) 0.32483(16) 0.0520(6) Uani d . 1 N
N3 0.92859(14) 0.9728(2) 0.52722(13) 0.0309(4) Uani d . 1 N
N4 0.40791(12) 0.5168(2) 0.44605(12) 0.0292(4) Uani d . 1 N
C1 0.46209(18) 0.0794(3) 0.36899(16) 0.0403(5) Uani d . 1 C
C2 0.14401(17) -0.0063(3) 0.07204(17) 0.0372(5) Uani d . 1 C
C3 0.43295(18) 0.6002(4) 0.30548(17) 0.0510(7) Uani d . 1 C
C4 0.47031(16) 0.5500(3) 0.40704(15) 0.0325(5) Uani d . 1 C
C5 0.43493(16) 0.4672(3) 0.53781(15) 0.0330(5) Uani d . 1 C
C6 0.36041(18) 0.4381(4) 0.5738(2) 0.0506(7) Uani d . 1 C
C7 0.80785(18) 1.0195(4) 0.37040(19) 0.0476(6) Uani d . 1 C
C8 1.01818(17) 0.9624(3) 0.59287(15) 0.0328(5) Uani d . 1 C
C9 1.0300(2) 0.9190(4) 0.69153(17) 0.0554(7) Uani d . 1 C
C10 0.90885(16) 1.0098(3) 0.43473(15) 0.0316(5) Uani d . 1 C
H5B 0.4831 0.6439 0.2896 0.076 Uiso calc R 1 H
H6A 0.4049 0.4938 0.2679 0.076 Uiso calc R 1 H
H7C 0.3867 0.6952 0.2932 0.076 Uiso calc R 1 H
H8C 0.3288 0.3240 0.5497 0.076 Uiso calc R 1 H
H9A 0.3163 0.5378 0.5535 0.076 Uiso calc R 1 H
H10B 0.3880 0.4338 0.6416 0.076 Uiso calc R 1 H
H11A 0.7782 0.9042 0.3717 0.071 Uiso calc R 1 H
H12B 0.8021 1.0443 0.3072 0.071 Uiso calc R 1 H
H13C 0.7782 1.1163 0.3908 0.071 Uiso calc R 1 H
H14C 1.0143 0.7923 0.6953 0.083 Uiso calc R 1 H
H15A 0.9896 0.9966 0.7090 0.083 Uiso calc R 1 H
H16B 1.0939 0.9403 0.7338 0.083 Uiso calc R 1 H

loop_
_atom_site_aniso_label
_atom_site_aniso_U_11
_atom_site_aniso_U_22
_atom_site_aniso_U_33
_atom_site_aniso_U_12
_atom_site_aniso_U_13
_atom_site_aniso_U_23
Zn1 0.03767(19) 0.04522(19) 0.02788(17) -0.00100(11) 0.01647(13) -0.00105(10)
S1 0.0498(4) 0.0631(4) 0.0283(3) -0.0041(3) 0.0160(3) -0.0019(3)
S2 0.0393(4) 0.0771(5) 0.0396(3) -0.0016(3) 0.0139(3) -0.0019(3)
O1 0.0262(8) 0.0427(9) 0.0384(9) 0.0008(6) 0.0095(7) 0.0013(6)
O2 0.0439(9) 0.0466(10) 0.0488(10) 0.0017(7) 0.0328(8) 0.0048(7)
O3 0.0432(9) 0.0414(9) 0.0398(9) -0.0054(7) 0.0242(8) -0.0043(7)
O4 0.0515(10) 0.0402(9) 0.0458(9) 0.0076(8) 0.0291(8) 0.0078(8)
N1 0.0538(14) 0.0716(14) 0.0303(11) -0.0016(11) 0.0147(10) -0.0044(10)
N2 0.0397(12) 0.0766(15) 0.0424(12) -0.0018(11) 0.0191(10) -0.0001(11)
N3 0.0368(10) 0.0316(9) 0.0320(9) 0.0012(7) 0.0220(8) -0.0001(7)
N4 0.0279(9) 0.0340(9) 0.0271(9) 0.0009(7) 0.0126(7) -0.0026(7)
C1 0.0446(14) 0.0527(14) 0.0298(11) -0.0033(11) 0.0215(11) -0.0019(10)
C2 0.0366(12) 0.0456(12) 0.0338(12) -0.0018(10) 0.0187(10) 0.0014(10)
C3 0.0451(14) 0.0798(18) 0.0289(12) 0.0011(13) 0.0157(11) 0.0078(12)
C4 0.0345(11) 0.0406(12) 0.0260(10) -0.0009(9) 0.0158(9) -0.0008(8)
C5 0.0366(12) 0.0410(12) 0.0282(11) -0.0011(9) 0.0199(10) -0.0015(8)
C6 0.0405(13) 0.0750(19) 0.0472(15) 0.0023(12) 0.0288(12) 0.0091(12)
C7 0.0365(13) 0.0597(15) 0.0421(14) -0.0027(11) 0.0106(12) -0.0024(12)
C8 0.0401(12) 0.0355(11) 0.0255(10) 0.0001(9) 0.0160(9) -0.0010(8)
C9 0.0601(17) 0.0815(19) 0.0267(12) -0.0059(14) 0.0195(12) 0.0058(12)
C10 0.0362(12) 0.0323(10) 0.0279(10) 0.0015(9) 0.0144(9) -0.0001(8)

loop_
_atom_type_symbol
_atom_type_description
_atom_type_scat_dispersion_real
_atom_type_scat_dispersion_imag
_atom_type_scat_source
C C 0.0033 0.0016 'International Tables Vol C Tables 4.2.6.8 and 6.1.1.4'
H H 0.0000 0.0000 'International Tables Vol C Tables 4.2.6.8 and 6.1.1.4'
N N 0.0061 0.0033 'International Tables Vol C Tables 4.2.6.8 and 6.1.1.4'
O O 0.0106 0.0060 'International Tables Vol C Tables 4.2.6.8 and 6.1.1.4'
S S 0.1246 0.1234 'International Tables Vol C Tables 4.2.6.8 and 6.1.1.4'
Zn Zn 0.2839 1.4301 'International Tables Vol C Tables 4.2.6.8 and 6.1.1.4'

loop_
_geom_angle_atom_site_label_1
_geom_angle_atom_site_label_2
_geom_angle_atom_site_label_3
_geom_angle_site_symmetry_1
_geom_angle_site_symmetry_3
_geom_angle
_geom_angle_publ_flag
N1 Zn1 N2 . . 116.23(10) y
N1 Zn1 O3 . . 111.67(9) y
N2 Zn1 O3 . . 108.14(8) y
N1 Zn1 O4 . . 108.49(9) y
N2 Zn1 O4 . . 112.67(9) y
O3 Zn1 O4 . . 98.20(8) y
Zn1 O3 H1 . . 109.5 ?
Zn1 O3 H2 . . 108(2) ?
H1 O3 H2 . . 125.1 ?
Zn1 O4 H4 . . 109.5 ?
Zn1 O4 H3 . . 119(2) ?
H4 O4 H3 . . 118.1 ?
O1 N4 C4 . . 118.53(18) ?
O1 N4 C5 . . 119.29(19) ?
C4 N4 C5 . . 122.18(19) ?
C2 N1 Zn1 . . 172.6(2) ?
O2 N3 C8 . . 120.20(19) ?
O2 N3 C10 . . 117.88(19) ?
C8 N3 C10 . . 121.9(2) ?
N4 C4 C5 . 3_666 119.3(2) ?
N4 C4 C3 . . 117.7(2) ?
C5 C4 C3 3_666 . 123.1(2) ?
N4 C5 C4 . 3_666 118.6(2) ?
N4 C5 C6 . . 117.6(2) ?
C4 C5 C6 3_666 . 123.8(2) ?
N3 C8 C10 . 3_776 119.3(2) ?
N3 C8 C9 . . 116.5(2) ?
C10 C8 C9 3_776 . 124.3(2) ?
C1 N2 Zn1 . . 160.8(2) ?
C5 C6 H9A . . 109.5 ?
C5 C6 H10B . . 109.5 ?
H9A C6 H10B . . 109.5 ?
C5 C6 H8C . . 109.5 ?
H9A C6 H8C . . 109.5 ?
H10B C6 H8C . . 109.5 ?
N3 C10 C8 . 3_776 118.8(2) ?
N3 C10 C7 . . 116.5(2) ?
C8 C10 C7 3_776 . 124.6(2) ?
N2 C1 S2 . . 178.4(2) ?
N1 C2 S1 . . 178.3(3) ?
C8 C9 H15A . . 109.5 ?
C8 C9 H16B . . 109.5 ?
H15A C9 H16B . . 109.5 ?
C8 C9 H14C . . 109.5 ?
H15A C9 H14C . . 109.5 ?
H16B C9 H14C . . 109.5 ?
C4 C3 H6A . . 109.5 ?
C4 C3 H5B . . 109.5 ?
H6A C3 H5B . . 109.5 ?
C4 C3 H7C . . 109.5 ?
H6A C3 H7C . . 109.5 ?
H5B C3 H7C . . 109.5 ?
C10 C7 H11A . . 109.5 ?
C10 C7 H12B . . 109.5 ?
H11A C7 H12B . . 109.5 ?
C10 C7 H13C . . 109.5 ?
H11A C7 H13C . . 109.5 ?
H12B C7 H13C . . 109.5 ?

loop_
_geom_bond_atom_site_label_1
_geom_bond_atom_site_label_2
_geom_bond_site_symmetry_2
_geom_bond_distance
_geom_bond_publ_flag
Zn1 N1 . 1.924(2) y
Zn1 N2 . 1.930(2) y
Zn1 O3 . 1.9806(16) y
Zn1 O4 . 1.9820(17) y
S1 C2 . 1.609(2) ?
S2 C1 . 1.616(3) ?
O3 H1 . 0.8200 ?
O3 H2 . 0.87(3) ?
O4 H4 . 0.8200 ?
O4 H3 . 0.77(3) ?
O1 N4 . 1.322(2) ?
O2 N3 . 1.309(3) ?
N4 C4 . 1.352(3) ?
N4 C5 . 1.355(3) ?
N1 C2 . 1.151(3) ?
N3 C8 . 1.361(3) ?
N3 C10 . 1.361(3) ?
C4 C5 3_666 1.385(3) ?
C4 C3 . 1.484(3) ?
C5 C4 3_666 1.385(3) ?
C5 C6 . 1.486(3) ?
C8 C10 3_776 1.377(3) ?
C8 C9 . 1.492(3) ?
N2 C1 . 1.159(3) ?
C6 H9A . 0.9600 ?
C6 H10B . 0.9600 ?
C6 H8C . 0.9600 ?
C10 C8 3_776 1.377(3) ?
C10 C7 . 1.490(3) ?
C9 H15A . 0.9600 ?
C9 H16B . 0.9600 ?
C9 H14C . 0.9600 ?
C3 H6A . 0.9600 ?
C3 H5B . 0.9600 ?
C3 H7C . 0.9600 ?
C7 H11A . 0.9600 ?
C7 H12B . 0.9600 ?
C7 H13C . 0.9600 ?

loop_
_geom_hbond_atom_site_label_D
_geom_hbond_atom_site_label_H
_geom_hbond_atom_site_label_A
_geom_hbond_site_symmetry_A
_geom_hbond_distance_DH
_geom_hbond_distance_HA
_geom_hbond_distance_DA
_geom_hbond_angle_DHA
O3 H1 O1 . 0.82 1.82 2.640(2) 176
O3 H2 O2 3_666 0.87(3) 1.84(3) 2.677(3) 163(3)
O4 H3 O1 1_545 0.77(3) 1.90(3) 2.656(2) 165(3)
O4 H4 O2 3_666 0.82 1.88 2.676(3) 162

loop_
_geom_torsion_atom_site_label_1
_geom_torsion_atom_site_label_2
_geom_torsion_atom_site_label_3
_geom_torsion_atom_site_label_4
_geom_torsion_site_symmetry_4
_geom_torsion
O1 N4 C4 C5 3_666 179.35(18)
C5 N4 C4 C5 3_666 0.1(3)
O1 N4 C4 C3 . -1.8(3)
C5 N4 C4 C3 . 178.9(2)
O1 N4 C5 C4 3_666 -179.34(18)
C4 N4 C5 C4 3_666 -0.1(3)
O1 N4 C5 C6 . -0.6(3)
C4 N4 C5 C6 . 178.6(2)
O2 N3 C8 C10 3_776 -178.66(18)
C10 N3 C8 C10 3_776 0.0(3)
O2 N3 C8 C9 . 1.9(3)
C10 N3 C8 C9 . -179.4(2)
N1 Zn1 N2 C1 . -142.0(7)
O3 Zn1 N2 C1 . 91.5(7)
O4 Zn1 N2 C1 . -15.9(7)
O2 N3 C10 C8 3_776 178.69(18)
C8 N3 C10 C8 3_776 0.0(3)
O2 N3 C10 C7 . -0.6(3)
C8 N3 C10 C7 . -179.31(19)
